data_7033657
loop_
_publ_author_name
'Santo, Kiyokazu'
'Hirotsu, Masakazu'
'Kinoshita, Isamu'

_publ_section_title
;
 Formation, reactivity and redox properties of carbon- and sulfur-bridged
 diiron complexes derived from dibenzothienyl Schiff bases: effect of N,N-
 and N,P-chelating moieties.
;
_journal_issue 9
_journal_name_full 'Dalton transactions (Cambridge, England : 2003)'
_journal_page_first 4155
_journal_page_last 4166
_journal_paper_doi 10.1039/c4dt03422h
_journal_volume 44
_journal_year 2015
_chemical_formula_moiety 'C36 H33 Fe N O P S, 2(C4 H8 O)'
_chemical_formula_sum 'C44 H49 Fe N O3 P2 S'
_chemical_formula_weight 789.69
_chemical_name_systematic ' ?'
_space_group_IT_number 15
_symmetry_cell_setting monoclinic
_symmetry_space_group_name_Hall '-C 2yc'
_symmetry_space_group_name_H-M 'C 1 2/c 1'
_atom_sites_solution_hydrogens difmap
_atom_sites_solution_primary direct
_atom_sites_solution_secondary difmap
_audit_creation_method SHELXL-97
_audit_update_record
;
2015-01-12 deposited with the CCDC.
2015-01-15 downloaded from the CCDC.
;
_cell_angle_alpha 90.00
_cell_angle_beta 98.0161(17)
_cell_angle_gamma 90.00
_cell_formula_units_Z 8
_cell_length_a 25.4803(16)
_cell_length_b 14.0681(8)
_cell_length_c 21.7716(14)
_cell_measurement_reflns_used 12945
_cell_measurement_temperature 123
_cell_measurement_theta_max 27.4778
_cell_measurement_theta_min 4.0242
_cell_volume 7728.0(8)
_computing_cell_refinement 'CrystalClear (Rigaku Inc., 2008)'
_computing_data_collection 'CrystalClear (Rigaku Inc., 2008)'
_computing_data_reduction 'CrystalClear (Rigaku Inc., 2008)'
_computing_molecular_graphics 'Ortep-3 for Windows (Farrugia, 1999)'
_computing_publication_material 'WinGX (Farrugia, 1999)'
_computing_structure_refinement 'SHELXL-97 (Sheldrick, 2008)'
_computing_structure_solution 'SIR97 (Altomare <i>et al.</i>,  1999)'
_diffrn_ambient_temperature 123
_diffrn_detector_area_resol_mean 14.6306
_diffrn_measured_fraction_theta_full 0.984
_diffrn_measured_fraction_theta_max 0.984
_diffrn_measurement_details
;
scan:
    Number of images: 360
               Slice: -80.0000 - 100.0000
         Image width: 0.5000
            Exp time: 10.0000
       Rotation axis: Phi
               Omega: 0.0000
                 Chi: 0.0000
                 Phi: 0.0000
                 XTD: 35.2665
              2theta: 9.7955
scan:
    Number of images: 100
               Slice: -30.0000 - 20.0000
         Image width: 0.5000
            Exp time: 10.0000
       Rotation axis: Omega
               Omega: 0.0000
                 Chi: 90.0000
                 Phi: 0.0000
                 XTD: 35.2665
              2theta: 9.7955
scan:
    Number of images: 100
               Slice: -30.0000 - 20.0000
         Image width: 0.5000
            Exp time: 10.0000
       Rotation axis: Omega
               Omega: 0.0000
                 Chi: 90.0000
                 Phi: 90.0000
                 XTD: 35.2665
              2theta: 9.7955
scan:
    Number of images: 100
               Slice: -30.0000 - 20.0000
         Image width: 0.5000
            Exp time: 10.0000
       Rotation axis: Omega
               Omega: 0.0000
                 Chi: 90.0000
                 Phi: 180.0000
                 XTD: 35.2665
              2theta: 9.7955
;
_diffrn_measurement_device 'Mercury CCD (2x2 bin mode)'
_diffrn_measurement_device_details 'AFC7: Eulerian 3-circle'
_diffrn_measurement_device_type 'Rigaku/MSC Mercury CCD'
_diffrn_measurement_method '\w or \f'
_diffrn_radiation_detector CCD
_diffrn_radiation_monochromator 'Graphite Monochromator'
_diffrn_radiation_source 'Rotating Anode'
_diffrn_radiation_type MoK\a
_diffrn_radiation_wavelength 0.710747
_diffrn_reflns_av_R_equivalents 0.0423
_diffrn_reflns_av_unetI/netI 0.0549
_diffrn_reflns_limit_h_max 32
_diffrn_reflns_limit_h_min -33
_diffrn_reflns_limit_k_max 18
_diffrn_reflns_limit_k_min -16
_diffrn_reflns_limit_l_max 22
_diffrn_reflns_limit_l_min -28
_diffrn_reflns_number 36785
_diffrn_reflns_reduction_process 'Lp corrections applied'
_diffrn_reflns_theta_full 27.49
_diffrn_reflns_theta_max 27.49
_diffrn_reflns_theta_min 4.02
_diffrn_source_current 100.0000
_diffrn_source_power 4.6000
_diffrn_source_voltage 46.0000
_exptl_absorpt_coefficient_mu 0.569
_exptl_absorpt_correction_T_max 0.9297
_exptl_absorpt_correction_T_min 0.8257
_exptl_absorpt_correction_type multi-scan
_exptl_absorpt_process_details 'REQAB (Rigaku, 1998)'
_exptl_crystal_colour Red
_exptl_crystal_density_diffrn 1.357
_exptl_crystal_density_method 'not measured'
_exptl_crystal_description Prism
_exptl_crystal_F_000 3328
_exptl_crystal_size_max 0.35
_exptl_crystal_size_mid 0.17
_exptl_crystal_size_min 0.13
_refine_diff_density_max 0.517
_refine_diff_density_min -0.467
_refine_diff_density_rms 0.071
_refine_ls_extinction_method none
_refine_ls_goodness_of_fit_ref 1.106
_refine_ls_hydrogen_treatment mixed
_refine_ls_matrix_type full
_refine_ls_number_parameters 669
_refine_ls_number_reflns 8720
_refine_ls_number_restraints 15
_refine_ls_restrained_S_all 1.109
_refine_ls_R_factor_all 0.0647
_refine_ls_R_factor_gt 0.0502
_refine_ls_shift/su_max 0.001
_refine_ls_shift/su_mean 0.000
_refine_ls_structure_factor_coef Fsqd
_refine_ls_weighting_details 'calc w=1/[\s^2^(Fo^2^)+(0.0631P)^2^+0.5833P] where P=(Fo^2^+2Fc^2^)/3'
_refine_ls_weighting_scheme calc
_refine_ls_wR_factor_gt 0.1212
_refine_ls_wR_factor_ref 0.1301
_reflns_number_gt 7010
_reflns_number_total 8720
_reflns_threshold_expression >2sigma(I)
_cod_data_source_file c4dt03422h2.cif
_cod_data_source_block Fe-BPT-NP-P-8
_cod_depositor_comments
;
The following automatic conversions were performed:

'_exptl_absorpt_correction_type' value 'Multi-scan' changed to
'multi-scan' according to
/usr/data/users/saulius/crontab/automatic-downloads/rss-feeds/RSC/lib/dictionaries/cif_core.dic
dictionary named 'cif_core.dic' version 2.4.2 from 2011-04-26.

Automatic conversion script
Id: cif_fix_values 2935 2014-11-11 08:27:57Z andrius 

 Adding full bibliography for 7033651--7033657.cif.
;
_cod_original_sg_symbol_H-M C2/c
_cod_database_code 7033657

loop_
_symmetry_equiv_pos_as_xyz
'x, y, z'
'-x, y, -z+1/2'
'x+1/2, y+1/2, z'
'-x+1/2, y+1/2, -z+1/2'
'-x, -y, -z'
'x, -y, z-1/2'
'-x+1/2, -y+1/2, -z'
'x+1/2, -y+1/2, z-1/2'

loop_
_atom_site_label
_atom_site_type_symbol
_atom_site_fract_x
_atom_site_fract_y
_atom_site_fract_z
_atom_site_U_iso_or_equiv
_atom_site_adp_type
_atom_site_occupancy
_atom_site_symmetry_multiplicity
_atom_site_calc_flag
_atom_site_refinement_flags
_atom_site_disorder_assembly
_atom_site_disorder_group
C1 C 0.82339(9) 0.69813(15) 0.17375(11) 0.0247(5) Uani 1 1 d . . .
C2 C 0.85853(11) 0.75322(17) 0.14446(13) 0.0306(5) Uani 1 1 d . . .
C3 C 0.85336(12) 0.76431(18) 0.08095(13) 0.0361(6) Uani 1 1 d . . .
C4 C 0.81318(12) 0.71689(18) 0.04402(13) 0.0376(6) Uani 1 1 d . . .
C5 C 0.77811(11) 0.66188(17) 0.07141(12) 0.0311(6) Uani 1 1 d . . .
C6 C 0.78048(9) 0.65261(15) 0.13632(11) 0.0252(5) Uani 1 1 d . . .
C7 C 0.74576(9) 0.54914(15) 0.21843(11) 0.0227(5) Uani 1 1 d . . .
C8 C 0.73839(9) 0.59628(15) 0.16061(11) 0.0260(5) Uani 1 1 d . . .
C9 C 0.68847(10) 0.58740(18) 0.12344(12) 0.0317(6) Uani 1 1 d . . .
C10 C 0.64889(11) 0.52806(19) 0.13837(13) 0.0353(6) Uani 1 1 d . . .
C11 C 0.65833(10) 0.47167(18) 0.19075(13) 0.0329(6) Uani 1 1 d . . .
C12 C 0.70616(9) 0.48358(15) 0.23001(11) 0.0262(5) Uani 1 1 d . . .
C13 C 0.72006(10) 0.42904(15) 0.28610(12) 0.0259(5) Uani 1 1 d . . .
C14 C 0.78321(10) 0.39889(16) 0.37620(12) 0.0277(5) Uani 1 1 d . . .
C15 C 0.84333(10) 0.40545(16) 0.38671(12) 0.0277(5) Uani 1 1 d . . .
C16 C 0.93211(9) 0.53039(15) 0.37354(11) 0.0255(5) Uani 1 1 d . . .
C17 C 0.95369(11) 0.5865(2) 0.33115(13) 0.0355(6) Uani 1 1 d . . .
C18 C 1.00858(11) 0.5905(2) 0.33271(14) 0.0419(7) Uani 1 1 d . . .
C19 C 1.04147(11) 0.5379(2) 0.37524(13) 0.0367(6) Uani 1 1 d . . .
C20 C 1.02017(11) 0.48106(19) 0.41687(14) 0.0382(6) Uani 1 1 d . . .
C21 C 0.96559(10) 0.47751(18) 0.41660(13) 0.0336(6) Uani 1 1 d . . .
C22 C 0.86065(9) 0.58213(16) 0.45367(11) 0.0256(5) Uani 1 1 d . . .
C23 C 0.88059(10) 0.67396(17) 0.46473(12) 0.0297(5) Uani 1 1 d . . .
C24 C 0.88100(11) 0.71609(19) 0.52273(13) 0.0373(6) Uani 1 1 d . . .
C25 C 0.86114(11) 0.6678(2) 0.56953(13) 0.0384(6) Uani 1 1 d . . .
C26 C 0.84114(10) 0.5776(2) 0.55952(13) 0.0344(6) Uani 1 1 d . . .
C27 C 0.84123(10) 0.53444(18) 0.50210(11) 0.0286(5) Uani 1 1 d . . .
C28 C 0.84121(9) 0.49685(15) 0.24575(11) 0.0247(5) Uani 1 1 d . . .
C29 C 0.77164(11) 0.76815(17) 0.37491(14) 0.0298(5) Uani 1 1 d . . .
C30 C 0.69739(11) 0.72645(18) 0.27169(12) 0.0287(5) Uani 1 1 d . . .
C31 C 0.70013(9) 0.61386(15) 0.38119(11) 0.0264(5) Uani 1 1 d . . .
C32 C 0.65100(10) 0.57479(17) 0.35784(13) 0.0325(6) Uani 1 1 d . . .
C33 C 0.62068(12) 0.52841(19) 0.39727(15) 0.0401(7) Uani 1 1 d . . .
C34 C 0.63872(12) 0.52147(18) 0.45976(14) 0.0406(7) Uani 1 1 d . . .
C35 C 0.68659(12) 0.56036(17) 0.48403(14) 0.0353(6) Uani 1 1 d . . .
C36 C 0.71712(10) 0.60640(17) 0.44498(12) 0.0297(5) Uani 1 1 d . . .
N1 N 0.76396(8) 0.45156(12) 0.31918(9) 0.0227(4) Uani 1 1 d . . .
O1 O 0.86552(7) 0.45686(12) 0.21318(8) 0.0343(4) Uani 1 1 d . . .
P1 P 0.86063(2) 0.53125(4) 0.37620(3) 0.02204(15) Uani 1 1 d . . .
P2 P 0.74386(2) 0.66586(4) 0.33034(3) 0.02231(15) Uani 1 1 d . . .
S1 S 0.83542(2) 0.69703(4) 0.25509(3) 0.02459(15) Uani 1 1 d . . .
Fe1 Fe 0.801537(12) 0.56136(2) 0.290650(14) 0.02040(11) Uani 1 1 d . . .
C37 C 0.9827(5) 1.0099(7) 0.2829(5) 0.081(3) Uani 0.50 1 d PD A -1
H37A H 0.9977 1.0713 0.2990 0.097 Uiso 0.50 1 calc PR A -1
H37B H 0.9472 1.0209 0.2592 0.097 Uiso 0.50 1 calc PR A -1
C38 C 1.0185(6) 0.9618(8) 0.2438(7) 0.100(4) Uani 0.50 1 d PD A -1
H38A H 1.0564 0.9700 0.2609 0.120 Uiso 0.50 1 calc PR A -1
H38B H 1.0124 0.9841 0.2003 0.120 Uiso 0.50 1 calc PR A -1
C39 C 1.0000 0.8601(5) 0.2500 0.112(3) Uani 1 2 d SD . .
H39A H 0.9689 0.8466 0.2187 0.135 Uiso 0.50 1 calc PR A .
H39B H 1.0286 0.8149 0.2440 0.135 Uiso 0.50 1 calc PR . .
C40A C 0.9867(3) 0.8518(5) 0.3091(4) 0.103(3) Uani 0.32 1 d PD A -1
H40A H 1.0151 0.8182 0.3364 0.124 Uiso 0.32 1 calc PR A -1
H40B H 0.9533 0.8156 0.3083 0.124 Uiso 0.32 1 calc PR A -1
C40B C 0.9805(3) 0.9446(4) 0.3308(3) 0.0699(16) Uani 0.18 1 d P A -1
H37C H 0.9460 0.9501 0.3466 0.084 Uiso 0.18 1 calc PR A -1
H37D H 1.0090 0.9586 0.3655 0.084 Uiso 0.18 1 calc PR A -1
O2A O 0.9805(3) 0.9446(4) 0.3308(3) 0.0699(16) Uani 0.32 1 d PD A -2
O2B O 0.9867(3) 0.8518(5) 0.3091(4) 0.103(3) Uani 0.18 1 d P A -2
C41A C 1.0472(3) 0.7894(5) 0.5762(4) 0.085(2) Uani 0.64 1 d PD B 1
H41A H 1.0772 0.8154 0.6052 0.103 Uiso 0.64 1 calc PR B 1
H41B H 1.0273 0.7442 0.5990 0.103 Uiso 0.64 1 calc PR B 1
C42A C 1.0104(2) 0.8710(5) 0.5480(4) 0.076(2) Uani 0.64 1 d PD B 1
H42A H 0.9767 0.8715 0.5659 0.091 Uiso 0.64 1 calc PR B 1
H42B H 1.0279 0.9335 0.5553 0.091 Uiso 0.64 1 calc PR B 1
C43A C 1.0007(3) 0.8481(5) 0.4801(4) 0.086(2) Uani 0.64 1 d PD B 1
H43A H 1.0210 0.8908 0.4560 0.103 Uiso 0.64 1 calc PR B 1
H43B H 0.9625 0.8523 0.4635 0.103 Uiso 0.64 1 calc PR B 1
C44A C 1.02156(14) 0.7414(3) 0.4792(2) 0.0662(10) Uani 0.64 1 d PD B 1
H44A H 0.9944 0.6956 0.4890 0.079 Uiso 0.64 1 calc PR B 1
H44B H 1.0325 0.7250 0.4387 0.079 Uiso 0.64 1 calc PR B 1
O3A O 1.0657(2) 0.7444(4) 0.5270(2) 0.0834(13) Uani 0.64 1 d PD B 1
C41B C 1.0332(5) 0.7921(7) 0.5329(5) 0.085(4) Uani 0.24 1 d PD C 2
H41C H 1.0672 0.7708 0.5565 0.102 Uiso 0.24 1 calc PR C 2
H41D H 1.0049 0.7846 0.5594 0.102 Uiso 0.24 1 calc PR C 2
C42B C 1.0039(9) 0.8935(8) 0.4607(7) 0.169(10) Uani 0.24 1 d PD C 2
H42C H 1.0153 0.9460 0.4353 0.203 Uiso 0.24 1 calc PR C 2
H42D H 0.9676 0.9079 0.4695 0.203 Uiso 0.24 1 calc PR C 2
C43B C 1.0035(4) 0.8100(6) 0.4284(5) 0.060(3) Uani 0.36 1 d PD C 2
H43C H 1.0283 0.8121 0.3973 0.072 Uiso 0.36 1 calc PR C 2
H43D H 0.9675 0.7943 0.4076 0.072 Uiso 0.36 1 calc PR C 2
C44B C 1.02156(14) 0.7414(3) 0.4792(2) 0.0662(10) Uani 0.36 1 d PD C 2
H44C H 0.9933 0.6945 0.4833 0.079 Uiso 0.36 1 calc PR C 2
H44D H 1.0534 0.7068 0.4700 0.079 Uiso 0.36 1 calc PR C 2
C41C C 1.0367(7) 0.8875(9) 0.5137(7) 0.133(6) Uani 0.24 1 d PD C 2
H41E H 1.0256 0.9315 0.5450 0.160 Uiso 0.24 1 calc PR C 2
H41F H 1.0734 0.9032 0.5072 0.160 Uiso 0.24 1 calc PR C 2
O3B O 1.0367(7) 0.8875(9) 0.5137(7) 0.133(6) Uani 0.12 1 d P D 3
O3C O 1.0332(5) 0.7921(7) 0.5329(5) 0.085(4) Uani 0.12 1 d P D 3
O3D O 1.0039(9) 0.8935(8) 0.4607(7) 0.169(10) Uani 0.12 1 d P D 3
C45 C 1.0492(6) 0.7719(10) 0.7362(16) 0.197(11) Uani 0.50 1 d P . .
C46 C 0.9956(5) 0.7880(9) 0.6935(5) 0.114(4) Uani 0.50 1 d P . .
C47 C 0.9630(3) 0.7223(6) 0.7154(5) 0.207(4) Uani 0.50 1 d P . .
C48 C 0.9731(7) 0.6937(15) 0.7715(9) 0.235(15) Uani 0.50 1 d P . .
O4 O 0.9630(3) 0.7223(6) 0.7154(5) 0.207(4) Uani 0.50 1 d P . .
H2 H 0.8852(11) 0.7815(17) 0.1702(13) 0.029(7) Uiso 1 1 d . . .
H3 H 0.8780(12) 0.804(2) 0.0603(15) 0.054(9) Uiso 1 1 d . . .
H4 H 0.8101(10) 0.7218(18) -0.0009(14) 0.035(7) Uiso 1 1 d . . .
H5 H 0.7494(10) 0.6267(16) 0.0435(12) 0.024(6) Uiso 1 1 d . . .
H9 H 0.6818(11) 0.6215(19) 0.0866(14) 0.041(8) Uiso 1 1 d . . .
H10 H 0.6138(12) 0.5269(19) 0.1099(14) 0.044(8) Uiso 1 1 d . . .
H11 H 0.6345(13) 0.424(2) 0.1987(15) 0.052(9) Uiso 1 1 d . . .
H13 H 0.6978(10) 0.3775(17) 0.2968(12) 0.028(6) Uiso 1 1 d . . .
H14A H 0.7699(10) 0.3304(17) 0.3708(12) 0.027(6) Uiso 1 1 d . . .
H14B H 0.7676(10) 0.4303(17) 0.4106(13) 0.028(7) Uiso 1 1 d . . .
H15A H 0.8580(9) 0.3696(17) 0.3570(12) 0.024(6) Uiso 1 1 d . . .
H15B H 0.8601(11) 0.3791(19) 0.4278(14) 0.042(8) Uiso 1 1 d . . .
H17 H 0.9304(13) 0.613(2) 0.3039(16) 0.055(9) Uiso 1 1 d . . .
H18 H 1.0221(12) 0.626(2) 0.3017(15) 0.051(9) Uiso 1 1 d . . .
H19 H 1.0783(13) 0.542(2) 0.3769(15) 0.049(8) Uiso 1 1 d . . .
H20 H 1.0423(12) 0.446(2) 0.4485(15) 0.046(8) Uiso 1 1 d . . .
H21 H 0.9478(13) 0.433(2) 0.4445(17) 0.064(10) Uiso 1 1 d . . .
H23 H 0.8942(10) 0.7061(17) 0.4320(13) 0.027(7) Uiso 1 1 d . . .
H24 H 0.8993(11) 0.776(2) 0.5304(13) 0.038(7) Uiso 1 1 d . . .
H25 H 0.8636(12) 0.699(2) 0.6104(16) 0.054(9) Uiso 1 1 d . . .
H26 H 0.8246(11) 0.5437(19) 0.5900(14) 0.041(8) Uiso 1 1 d . . .
H27 H 0.8280(11) 0.472(2) 0.4965(13) 0.037(7) Uiso 1 1 d . . .
H29A H 0.7941(12) 0.751(2) 0.4108(15) 0.043(8) Uiso 1 1 d . . .
H29B H 0.7420(11) 0.8077(19) 0.3849(13) 0.038(7) Uiso 1 1 d . . .
H29C H 0.7921(12) 0.8011(19) 0.3514(14) 0.039(8) Uiso 1 1 d . . .
H30A H 0.7182(11) 0.7653(18) 0.2446(13) 0.036(7) Uiso 1 1 d . . .
H30B H 0.6771(13) 0.770(2) 0.2908(16) 0.056(9) Uiso 1 1 d . . .
H30C H 0.6734(10) 0.6809(18) 0.2467(13) 0.030(7) Uiso 1 1 d . . .
H32 H 0.6378(11) 0.5847(19) 0.3145(14) 0.039(8) Uiso 1 1 d . . .
H33 H 0.5860(13) 0.500(2) 0.3787(15) 0.052(9) Uiso 1 1 d . . .
H34 H 0.6182(11) 0.4938(19) 0.4890(14) 0.039(7) Uiso 1 1 d . . .
H35 H 0.7011(11) 0.5593(17) 0.5279(14) 0.033(7) Uiso 1 1 d . . .
H36 H 0.7514(11) 0.6355(18) 0.4618(13) 0.036(7) Uiso 1 1 d . . .

loop_
_atom_site_aniso_label
_atom_site_aniso_U_11
_atom_site_aniso_U_22
_atom_site_aniso_U_33
_atom_site_aniso_U_23
_atom_site_aniso_U_13
_atom_site_aniso_U_12
C1 0.0281(13) 0.0229(10) 0.0244(13) 0.0029(8) 0.0080(10) 0.0081(9)
C2 0.0337(14) 0.0271(11) 0.0328(15) 0.0040(10) 0.0116(12) 0.0022(11)
C3 0.0469(16) 0.0306(12) 0.0346(16) 0.0066(11) 0.0188(13) 0.0065(12)
C4 0.0559(18) 0.0334(13) 0.0262(15) 0.0056(10) 0.0156(13) 0.0133(13)
C5 0.0422(15) 0.0296(12) 0.0223(13) 0.0031(9) 0.0066(12) 0.0110(11)
C6 0.0298(13) 0.0251(10) 0.0215(12) 0.0040(9) 0.0060(10) 0.0087(10)
C7 0.0216(11) 0.0241(10) 0.0225(12) -0.0028(8) 0.0036(9) 0.0027(9)
C8 0.0277(12) 0.0259(11) 0.0247(13) -0.0027(9) 0.0043(10) 0.0057(10)
C9 0.0322(14) 0.0382(13) 0.0231(14) -0.0034(11) -0.0011(11) 0.0065(12)
C10 0.0284(14) 0.0444(14) 0.0314(15) -0.0082(11) -0.0020(12) 0.0034(12)
C11 0.0275(13) 0.0355(13) 0.0358(16) -0.0085(11) 0.0052(12) -0.0040(11)
C12 0.0280(13) 0.0253(11) 0.0255(13) -0.0048(9) 0.0040(10) 0.0023(10)
C13 0.0293(13) 0.0219(10) 0.0287(14) -0.0050(9) 0.0110(11) -0.0030(10)
C14 0.0348(14) 0.0235(11) 0.0255(13) 0.0041(9) 0.0064(11) -0.0013(10)
C15 0.0344(14) 0.0209(10) 0.0284(14) 0.0034(9) 0.0061(11) 0.0040(10)
C16 0.0271(12) 0.0267(11) 0.0228(13) -0.0010(9) 0.0039(10) 0.0044(10)
C17 0.0261(13) 0.0494(15) 0.0304(15) 0.0121(12) 0.0019(12) 0.0035(12)
C18 0.0307(14) 0.0626(18) 0.0337(16) 0.0146(13) 0.0086(12) 0.0033(14)
C19 0.0244(14) 0.0508(15) 0.0352(16) -0.0002(12) 0.0052(12) 0.0060(12)
C20 0.0324(14) 0.0434(14) 0.0389(17) 0.0104(12) 0.0050(12) 0.0154(12)
C21 0.0320(14) 0.0372(13) 0.0322(15) 0.0088(11) 0.0062(12) 0.0053(11)
C22 0.0238(12) 0.0306(11) 0.0219(12) 0.0007(9) 0.0014(10) 0.0060(10)
C23 0.0329(14) 0.0294(12) 0.0265(14) 0.0002(10) 0.0025(11) 0.0059(11)
C24 0.0361(15) 0.0350(13) 0.0392(17) -0.0101(11) -0.0006(12) 0.0085(12)
C25 0.0349(15) 0.0522(16) 0.0271(15) -0.0104(12) 0.0005(12) 0.0159(13)
C26 0.0274(13) 0.0523(16) 0.0238(14) 0.0012(11) 0.0044(11) 0.0103(12)
C27 0.0255(12) 0.0365(13) 0.0239(13) 0.0023(10) 0.0040(10) 0.0046(11)
C28 0.0274(12) 0.0236(10) 0.0227(12) 0.0033(9) 0.0023(10) -0.0016(10)
C29 0.0310(14) 0.0256(11) 0.0337(15) -0.0028(10) 0.0074(13) 0.0014(11)
C30 0.0310(13) 0.0279(12) 0.0276(14) 0.0039(10) 0.0061(11) 0.0074(11)
C31 0.0286(12) 0.0232(10) 0.0283(13) 0.0003(9) 0.0066(10) 0.0041(10)
C32 0.0307(14) 0.0352(13) 0.0329(16) -0.0055(10) 0.0085(12) -0.0021(11)
C33 0.0392(16) 0.0375(14) 0.0471(19) -0.0069(12) 0.0183(14) -0.0119(13)
C34 0.0517(18) 0.0292(12) 0.0465(18) 0.0017(11) 0.0264(15) -0.0008(13)
C35 0.0441(17) 0.0341(13) 0.0296(16) 0.0051(10) 0.0112(13) 0.0052(12)
C36 0.0277(13) 0.0311(12) 0.0311(14) 0.0042(10) 0.0071(11) 0.0039(11)
N1 0.0270(10) 0.0192(8) 0.0220(10) -0.0003(7) 0.0042(8) -0.0004(8)
O1 0.0386(10) 0.0370(9) 0.0298(10) -0.0039(7) 0.0136(8) 0.0054(8)
P1 0.0243(3) 0.0220(3) 0.0202(3) 0.0021(2) 0.0042(2) 0.0024(2)
P2 0.0240(3) 0.0217(3) 0.0218(3) 0.0002(2) 0.0049(2) 0.0018(2)
S1 0.0269(3) 0.0241(3) 0.0230(3) 0.0030(2) 0.0040(2) -0.0017(2)
Fe1 0.0230(2) 0.01960(17) 0.0190(2) 0.00063(11) 0.00427(14) 0.00046(12)
C37 0.064(5) 0.070(6) 0.111(9) 0.030(5) 0.021(6) 0.008(5)
C38 0.087(9) 0.101(8) 0.120(11) -0.014(8) 0.041(9) -0.031(7)
C39 0.128(7) 0.098(5) 0.097(6) 0.000 -0.039(6) 0.000
C40A 0.086(6) 0.079(5) 0.146(9) 0.001(5) 0.022(6) 0.012(4)
C40B 0.077(4) 0.056(3) 0.076(4) 0.015(3) 0.011(3) 0.004(3)
O2A 0.077(4) 0.056(3) 0.076(4) 0.015(3) 0.011(3) 0.004(3)
O2B 0.086(6) 0.079(5) 0.146(9) 0.001(5) 0.022(6) 0.012(4)
C41A 0.099(6) 0.068(4) 0.095(6) -0.010(4) 0.033(5) 0.004(4)
C42A 0.040(3) 0.055(3) 0.133(7) -0.034(4) 0.010(4) -0.004(3)
C43A 0.082(5) 0.065(5) 0.109(8) 0.018(5) 0.011(5) -0.003(4)
C44A 0.051(2) 0.074(2) 0.073(3) 0.010(2) 0.007(2) -0.0033(19)
O3A 0.083(3) 0.095(3) 0.073(3) 0.013(3) 0.015(3) 0.000(3)
C41B 0.116(10) 0.080(7) 0.064(8) 0.006(6) 0.025(7) 0.061(7)
C42B 0.33(3) 0.041(6) 0.100(12) 0.000(6) -0.099(14) -0.003(10)
C43B 0.063(6) 0.049(5) 0.069(7) 0.012(5) 0.012(6) -0.008(5)
C44B 0.051(2) 0.074(2) 0.073(3) 0.010(2) 0.007(2) -0.0033(19)
C41C 0.199(18) 0.100(10) 0.092(12) -0.005(8) -0.012(12) -0.059(11)
O3B 0.199(18) 0.100(10) 0.092(12) -0.005(8) -0.012(12) -0.059(11)
O3C 0.116(10) 0.080(7) 0.064(8) 0.006(6) 0.025(7) 0.061(7)
O3D 0.33(3) 0.041(6) 0.100(12) 0.000(6) -0.099(14) -0.003(10)
C45 0.067(7) 0.106(10) 0.44(3) 0.075(15) 0.111(14) 0.013(7)
C46 0.103(8) 0.146(10) 0.095(8) 0.049(7) 0.024(7) 0.004(8)
C47 0.156(7) 0.189(7) 0.254(11) -0.022(7) -0.047(7) -0.084(6)
C48 0.23(2) 0.29(2) 0.145(16) 0.157(17) -0.138(15) -0.190(18)
O4 0.156(7) 0.189(7) 0.254(11) -0.022(7) -0.047(7) -0.084(6)

loop_
_atom_type_symbol
_atom_type_description
_atom_type_scat_dispersion_real
_atom_type_scat_dispersion_imag
_atom_type_scat_source
C C 0.0033 0.0016 'International Tables Vol C Tables 4.2.6.8 and 6.1.1.4'
H H 0.0000 0.0000 'International Tables Vol C Tables 4.2.6.8 and 6.1.1.4'
N N 0.0061 0.0033 'International Tables Vol C Tables 4.2.6.8 and 6.1.1.4'
O O 0.0106 0.0060 'International Tables Vol C Tables 4.2.6.8 and 6.1.1.4'
P P 0.1023 0.0942 'International Tables Vol C Tables 4.2.6.8 and 6.1.1.4'
S S 0.1246 0.1234 'International Tables Vol C Tables 4.2.6.8 and 6.1.1.4'
Fe Fe 0.3463 0.8444 'International Tables Vol C Tables 4.2.6.8 and 6.1.1.4'

loop_
_geom_angle_atom_site_label_1
_geom_angle_atom_site_label_2
_geom_angle_atom_site_label_3
_geom_angle
_geom_angle_site_symmetry_1
_geom_angle_site_symmetry_3
C2 C1 C6 118.5(2) . .
C2 C1 S1 115.53(19) . .
C6 C1 S1 125.92(17) . .
C3 C2 C1 122.7(3) . .
C3 C2 H2 121.8(17) . .
C1 C2 H2 115.5(17) . .
C2 C3 C4 119.2(3) . .
C2 C3 H3 122.6(19) . .
C4 C3 H3 118.2(19) . .
C5 C4 C3 119.4(3) . .
C5 C4 H4 120.5(16) . .
C3 C4 H4 120.0(16) . .
C4 C5 C6 123.0(3) . .
C4 C5 H5 118.2(14) . .
C6 C5 H5 118.8(14) . .
C5 C6 C1 117.0(2) . .
C5 C6 C8 118.2(2) . .
C1 C6 C8 124.8(2) . .
C8 C7 C12 117.1(2) . .
C8 C7 Fe1 131.34(17) . .
C12 C7 Fe1 111.51(17) . .
C7 C8 C9 117.8(2) . .
C7 C8 C6 123.6(2) . .
C9 C8 C6 118.6(2) . .
C10 C9 C8 123.1(2) . .
C10 C9 H9 117.6(18) . .
C8 C9 H9 119.3(18) . .
C11 C10 C9 119.5(2) . .
C11 C10 H10 122.1(16) . .
C9 C10 H10 118.4(17) . .
C10 C11 C12 118.2(2) . .
C10 C11 H11 121(2) . .
C12 C11 H11 120(2) . .
C11 C12 C7 123.5(2) . .
C11 C12 C13 122.9(2) . .
C7 C12 C13 113.6(2) . .
N1 C13 C12 115.8(2) . .
N1 C13 H13 122.9(15) . .
C12 C13 H13 121.3(15) . .
N1 C14 C15 107.88(19) . .
N1 C14 H14A 108.2(14) . .
C15 C14 H14A 112.7(14) . .
N1 C14 H14B 106.8(15) . .
C15 C14 H14B 111.0(15) . .
H14A C14 H14B 110.0(19) . .
C14 C15 P1 107.02(16) . .
C14 C15 H15A 110.7(15) . .
P1 C15 H15A 107.8(14) . .
C14 C15 H15B 113.9(16) . .
P1 C15 H15B 112.6(16) . .
H15A C15 H15B 105(2) . .
C17 C16 C21 119.4(2) . .
C17 C16 P1 120.43(19) . .
C21 C16 P1 120.10(18) . .
C16 C17 C18 119.8(3) . .
C16 C17 H17 114(2) . .
C18 C17 H17 126(2) . .
C19 C18 C17 120.6(3) . .
C19 C18 H18 121.3(18) . .
C17 C18 H18 117.9(19) . .
C18 C19 C20 119.8(3) . .
C18 C19 H19 120.3(19) . .
C20 C19 H19 119.9(19) . .
C19 C20 C21 120.3(3) . .
C19 C20 H20 121.6(18) . .
C21 C20 H20 118.0(18) . .
C20 C21 C16 120.2(2) . .
C20 C21 H21 123.1(19) . .
C16 C21 H21 116.6(19) . .
C23 C22 C27 118.2(2) . .
C23 C22 P1 118.26(18) . .
C27 C22 P1 123.53(18) . .
C24 C23 C22 120.4(2) . .
C24 C23 H23 121.3(15) . .
C22 C23 H23 118.3(15) . .
C25 C24 C23 120.2(3) . .
C25 C24 H24 121.3(17) . .
C23 C24 H24 118.1(17) . .
C26 C25 C24 120.3(3) . .
C26 C25 H25 122.3(18) . .
C24 C25 H25 117.3(18) . .
C25 C26 C27 120.0(3) . .
C25 C26 H26 122.6(17) . .
C27 C26 H26 117.3(17) . .
C26 C27 C22 120.9(2) . .
C26 C27 H27 118.5(17) . .
C22 C27 H27 120.6(17) . .
O1 C28 Fe1 175.9(2) . .
P2 C29 H29A 112.9(17) . .
P2 C29 H29B 108.1(16) . .
H29A C29 H29B 111(2) . .
P2 C29 H29C 108.3(18) . .
H29A C29 H29C 106(2) . .
H29B C29 H29C 111(2) . .
P2 C30 H30A 108.7(15) . .
P2 C30 H30B 110(2) . .
H30A C30 H30B 106(2) . .
P2 C30 H30C 111.7(15) . .
H30A C30 H30C 111(2) . .
H30B C30 H30C 109(2) . .
C32 C31 C36 118.0(2) . .
C32 C31 P2 121.9(2) . .
C36 C31 P2 120.01(19) . .
C33 C32 C31 120.4(3) . .
C33 C32 H32 121.4(17) . .
C31 C32 H32 118.1(17) . .
C34 C33 C32 120.3(3) . .
C34 C33 H33 121.6(19) . .
C32 C33 H33 118.1(19) . .
C35 C34 C33 120.5(3) . .
C35 C34 H34 116.3(18) . .
C33 C34 H34 123.1(18) . .
C34 C35 C36 119.5(3) . .
C34 C35 H35 124.4(16) . .
C36 C35 H35 116.0(16) . .
C35 C36 C31 121.3(3) . .
C35 C36 H36 120.5(16) . .
C31 C36 H36 118.2(16) . .
C13 N1 C14 120.77(19) . .
C13 N1 Fe1 116.25(16) . .
C14 N1 Fe1 122.95(15) . .
C16 P1 C22 99.16(11) . .
C16 P1 C15 104.68(11) . .
C22 P1 C15 103.29(11) . .
C16 P1 Fe1 121.70(8) . .
C22 P1 Fe1 126.77(8) . .
C15 P1 Fe1 97.95(9) . .
C29 P2 C30 99.76(13) . .
C29 P2 C31 102.58(12) . .
C30 P2 C31 102.67(12) . .
C29 P2 Fe1 118.54(9) . .
C30 P2 Fe1 114.60(9) . .
C31 P2 Fe1 116.19(7) . .
C1 S1 Fe1 109.25(8) . .
C28 Fe1 N1 96.52(9) . .
C28 Fe1 C7 85.29(10) . .
N1 Fe1 C7 81.65(9) . .
C28 Fe1 P1 89.59(8) . .
N1 Fe1 P1 83.70(6) . .
C7 Fe1 P1 163.82(7) . .
C28 Fe1 S1 88.22(7) . .
N1 Fe1 S1 173.15(6) . .
C7 Fe1 S1 93.86(7) . .
P1 Fe1 S1 101.33(2) . .
C28 Fe1 P2 167.45(8) . .
N1 Fe1 P2 91.06(6) . .
C7 Fe1 P2 85.93(6) . .
P1 Fe1 P2 101.21(2) . .
S1 Fe1 P2 83.43(2) . .
C40B C37 C38 102.7(6) . .
C40B C37 H37A 111.2 . .
C38 C37 H37A 111.2 . .
C40B C37 H37B 111.2 . .
C38 C37 H37B 111.2 . .
H37A C37 H37B 109.1 . .
C37 C38 C39 98.9(6) . .
C37 C38 H38A 112.0 . .
C39 C38 H38A 112.0 . .
C37 C38 H38B 112.0 . .
C39 C38 H38B 112.0 . .
H38A C38 H38B 109.7 . .
O2B C39 C40A 0.0(7) 2_755 2_755
O2B C39 C40A 170.3(9) 2_755 .
C40A C39 C40A 170.3(9) 2_755 .
O2B C39 C38 106.4(7) 2_755 2_755
C40A C39 C38 106.4(7) 2_755 2_755
C40A C39 C38 83.0(6) . 2_755
O2B C39 C38 83.0(6) 2_755 .
C40A C39 C38 83.0(6) 2_755 .
C40A C39 C38 106.4(7) . .
C38 C39 C38 39.1(9) 2_755 .
O2B C39 H39A 67.5 2_755 .
C40A C39 H39A 67.5 2_755 .
C40A C39 H39A 110.5 . .
C38 C39 H39A 90.8 2_755 .
C38 C39 H39A 110.5 . .
O2B C39 H39B 62.7 2_755 .
C40A C39 H39B 62.7 2_755 .
C40A C39 H39B 110.5 . .
C38 C39 H39B 149.4 2_755 .
C38 C39 H39B 110.5 . .
H39A C39 H39B 108.6 . .
C39 C40A C40B 106.8(7) . .
C39 C40A H40A 110.4 . .
C40B C40A H40A 110.4 . .
C39 C40A H40B 110.4 . .
C40B C40A H40B 110.4 . .
H40A C40A H40B 108.6 . .
C37 C40B C40A 109.9(7) . .
C37 C40B H37C 109.7 . .
C40A C40B H37C 109.7 . .
C37 C40B H37D 109.7 . .
C40A C40B H37D 109.7 . .
H37C C40B H37D 108.2 . .
O3A C41A C42A 106.5(7) . .
O3A C41A H41A 110.4 . .
C42A C41A H41A 110.4 . .
O3A C41A H41B 110.4 . .
C42A C41A H41B 110.4 . .
H41A C41A H41B 108.6 . .
C43A C42A C41A 103.8(6) . .
C43A C42A H42A 111.0 . .
C41A C42A H42A 111.0 . .
C43A C42A H42B 111.0 . .
C41A C42A H42B 111.0 . .
H42A C42A H42B 109.0 . .
C42A C43A C44A 101.8(5) . .
C42A C43A H43A 111.4 . .
C44A C43A H43A 111.4 . .
C42A C43A H43B 111.4 . .
C44A C43A H43B 111.4 . .
H43A C43A H43B 109.3 . .
O3A C44A C43A 101.3(5) . .
O3A C44A H44A 111.5 . .
C43A C44A H44A 111.5 . .
O3A C44A H44B 111.5 . .
C43A C44A H44B 111.5 . .
H44A C44A H44B 109.3 . .
C41A O3A C44A 105.1(6) . .
C41C C41B H41C 110.8 . .
C41C C41B H41D 110.8 . .
H41C C41B H41D 108.8 . .
C41C C42B C43B 110.4(12) . .
C41C C42B H42C 109.6 . .
C43B C42B H42C 109.6 . .
C41C C42B H42D 109.6 . .
C43B C42B H42D 109.6 . .
H42C C42B H42D 108.1 . .
C42B C43B H43C 111.5 . .
C42B C43B H43D 111.5 . .
H43C C43B H43D 109.3 . .
C42B C41C C41B 105.1(11) . .
C42B C41C H41E 110.7 . .
C41B C41C H41E 110.7 . .
C42B C41C H41F 110.7 . .
C41B C41C H41F 110.7 . .
H41E C41C H41F 108.8 . .
C48 C45 O4 59.4(12) 2_756 2_756
C48 C45 C47 59.4(12) 2_756 2_756
O4 C45 C47 0.0(12) 2_756 2_756
C48 C45 C46 72.6(16) 2_756 .
O4 C45 C46 105.4(9) 2_756 .
C47 C45 C46 105.4(9) 2_756 .
C47 C46 C45 102.6(10) . .
C47 C46 C48 65.2(10) . 2_756
C45 C46 C48 44.9(8) . 2_756
C48 C47 C45 56.5(14) . 2_756
C48 C47 C46 119.6(9) . .
C45 C47 C46 98.1(11) 2_756 .
C48 C47 C48 73(2) . 2_756
C45 C47 C48 108.7(14) 2_756 2_756
C46 C47 C48 66.2(11) . 2_756
C45 C48 C47 64.2(14) 2_756 .
C45 C48 O4 103.2(13) 2_756 2_756
C47 C48 O4 98.6(12) . 2_756
C45 C48 C47 103.2(13) 2_756 2_756
C47 C48 C47 98.6(12) . 2_756
O4 C48 C47 0.0(7) 2_756 2_756
C45 C48 C46 62.5(17) 2_756 2_756
C47 C48 C46 101.8(10) . 2_756
O4 C48 C46 48.6(7) 2_756 2_756
C47 C48 C46 48.6(7) 2_756 2_756
C45 C48 C48 107.6(18) 2_756 2_756
C47 C48 C48 63.8(16) . 2_756
O4 C48 C48 43.7(8) 2_756 2_756
C47 C48 C48 43.7(8) 2_756 2_756
C46 C48 C48 83.4(10) 2_756 2_756

loop_
_geom_bond_atom_site_label_1
_geom_bond_atom_site_label_2
_geom_bond_distance
_geom_bond_site_symmetry_2
C1 C2 1.403(3) .
C1 C6 1.422(3) .
C1 S1 1.755(2) .
C2 C3 1.379(4) .
C2 H2 0.91(3) .
C3 C4 1.382(4) .
C3 H3 0.99(3) .
C4 C5 1.379(4) .
C4 H4 0.97(3) .
C5 C6 1.412(3) .
C5 H5 1.01(3) .
C6 C8 1.489(3) .
C7 C8 1.412(3) .
C7 C12 1.415(3) .
C7 Fe1 1.975(2) .
C8 C9 1.415(3) .
C9 C10 1.383(4) .
C9 H9 0.93(3) .
C10 C11 1.382(4) .
C10 H10 1.02(3) .
C11 C12 1.398(4) .
C11 H11 0.93(3) .
C12 C13 1.444(3) .
C13 N1 1.283(3) .
C13 H13 0.97(2) .
C14 N1 1.470(3) .
C14 C15 1.520(4) .
C14 H14A 1.02(2) .
C14 H14B 1.00(3) .
C15 P1 1.846(2) .
C15 H15A 0.94(3) .
C15 H15B 1.01(3) .
C16 C17 1.385(3) .
C16 C21 1.392(3) .
C16 P1 1.830(2) .
C17 C18 1.395(4) .
C17 H17 0.86(3) .
C18 C19 1.375(4) .
C18 H18 0.94(3) .
C19 C20 1.376(4) .
C19 H19 0.94(3) .
C20 C21 1.391(4) .
C20 H20 0.96(3) .
C21 H21 1.02(3) .
C22 C23 1.397(3) .
C22 C27 1.397(3) .
C22 P1 1.832(2) .
C23 C24 1.394(4) .
C23 H23 0.95(3) .
C24 C25 1.378(4) .
C24 H24 0.97(3) .
C25 C26 1.373(4) .
C25 H25 0.99(3) .
C26 C27 1.390(4) .
C26 H26 0.96(3) .
C27 H27 0.95(3) .
C28 O1 1.151(3) .
C28 Fe1 1.754(2) .
C29 P2 1.823(3) .
C29 H29A 0.93(3) .
C29 H29B 0.99(3) .
C29 H29C 0.91(3) .
C30 P2 1.827(3) .
C30 H30A 1.01(3) .
C30 H30B 0.94(3) .
C30 H30C 0.99(3) .
C31 C32 1.396(4) .
C31 C36 1.400(4) .
C31 P2 1.829(2) .
C32 C33 1.394(4) .
C32 H32 0.97(3) .
C33 C34 1.377(4) .
C33 H33 1.00(3) .
C34 C35 1.374(4) .
C34 H34 0.96(3) .
C35 C36 1.390(4) .
C35 H35 0.98(3) .
C36 H36 0.99(3) .
N1 Fe1 1.9632(18) .
P1 Fe1 2.2657(7) .
P2 Fe1 2.3285(6) .
S1 Fe1 2.2746(6) .
C37 C40B 1.397(10) .
C37 C38 1.493(11) .
C37 H37A 0.9900 .
C37 H37B 0.9900 .
C38 C39 1.519(11) .
C38 H38A 0.9900 .
C38 H38B 0.9900 .
C39 O2B 1.380(9) 2_755
C39 C40A 1.380(9) 2_755
C39 C40A 1.380(9) .
C39 C38 1.518(11) 2_755
C39 H39A 0.9900 .
C39 H39B 0.9900 .
C40A C40B 1.405(8) .
C40A H40A 0.9900 .
C40A H40B 0.9900 .
C40B H37C 0.9900 .
C40B H37D 0.9900 .
C41A O3A 1.381(8) .
C41A C42A 1.554(9) .
C41A H41A 0.9900 .
C41A H41B 0.9900 .
C42A C43A 1.499(10) .
C42A H42A 0.9900 .
C42A H42B 0.9900 .
C43A C44A 1.593(8) .
C43A H43A 0.9900 .
C43A H43B 0.9900 .
C44A O3A 1.421(6) .
C44A H44A 0.9900 .
C44A H44B 0.9900 .
C41B C41C 1.412(12) .
C41B H41C 0.9900 .
C41B H41D 0.9900 .
C42B C41C 1.330(13) .
C42B C43B 1.369(12) .
C42B H42C 0.9900 .
C42B H42D 0.9900 .
C43B H43C 0.9900 .
C43B H43D 0.9900 .
C41C H41E 0.9900 .
C41C H41F 0.9900 .
C45 C48 1.24(2) 2_756
C45 O4 1.34(2) 2_756
C45 C47 1.34(2) 2_756
C45 C46 1.56(3) .
C46 C47 1.372(13) .
C46 C48 1.67(2) 2_756
C47 C48 1.279(15) .
C47 C45 1.34(2) 2_756
C47 C48 1.662(16) 2_756
C48 C45 1.24(2) 2_756
C48 O4 1.662(16) 2_756
C48 C47 1.662(16) 2_756
C48 C46 1.67(2) 2_756
C48 C48 1.77(5) 2_756

loop_
_geom_torsion_atom_site_label_1
_geom_torsion_atom_site_label_2
_geom_torsion_atom_site_label_3
_geom_torsion_atom_site_label_4
_geom_torsion
_geom_torsion_site_symmetry_1
_geom_torsion_site_symmetry_4
C6 C1 C2 C3 -0.5(3) . .
S1 C1 C2 C3 -177.58(19) . .
C1 C2 C3 C4 -2.3(4) . .
C2 C3 C4 C5 2.0(4) . .
C3 C4 C5 C6 1.2(4) . .
C4 C5 C6 C1 -4.0(3) . .
C4 C5 C6 C8 176.1(2) . .
C2 C1 C6 C5 3.6(3) . .
S1 C1 C6 C5 -179.73(17) . .
C2 C1 C6 C8 -176.6(2) . .
S1 C1 C6 C8 0.1(3) . .
C12 C7 C8 C9 10.7(3) . .
Fe1 C7 C8 C9 -166.32(18) . .
C12 C7 C8 C6 -167.9(2) . .
Fe1 C7 C8 C6 15.1(3) . .
C5 C6 C8 C7 153.3(2) . .
C1 C6 C8 C7 -26.5(3) . .
C5 C6 C8 C9 -25.2(3) . .
C1 C6 C8 C9 154.9(2) . .
C7 C8 C9 C10 -6.3(4) . .
C6 C8 C9 C10 172.3(2) . .
C8 C9 C10 C11 -2.3(4) . .
C9 C10 C11 C12 6.0(4) . .
C10 C11 C12 C7 -1.1(4) . .
C10 C11 C12 C13 179.6(2) . .
C8 C7 C12 C11 -7.4(3) . .
Fe1 C7 C12 C11 170.18(19) . .
C8 C7 C12 C13 171.92(19) . .
Fe1 C7 C12 C13 -10.5(2) . .
C11 C12 C13 N1 -176.3(2) . .
C7 C12 C13 N1 4.4(3) . .
N1 C14 C15 P1 47.0(2) . .
C21 C16 C17 C18 -1.0(4) . .
P1 C16 C17 C18 175.2(2) . .
C16 C17 C18 C19 1.2(5) . .
C17 C18 C19 C20 -0.3(5) . .
C18 C19 C20 C21 -0.8(4) . .
C19 C20 C21 C16 1.0(4) . .
C17 C16 C21 C20 -0.1(4) . .
P1 C16 C21 C20 -176.3(2) . .
C27 C22 C23 C24 0.1(4) . .
P1 C22 C23 C24 179.41(19) . .
C22 C23 C24 C25 -0.8(4) . .
C23 C24 C25 C26 0.4(4) . .
C24 C25 C26 C27 0.5(4) . .
C25 C26 C27 C22 -1.1(4) . .
C23 C22 C27 C26 0.8(4) . .
P1 C22 C27 C26 -178.45(19) . .
C36 C31 C32 C33 -1.2(4) . .
P2 C31 C32 C33 174.43(19) . .
C31 C32 C33 C34 0.6(4) . .
C32 C33 C34 C35 0.3(4) . .
C33 C34 C35 C36 -0.5(4) . .
C34 C35 C36 C31 -0.1(4) . .
C32 C31 C36 C35 0.9(3) . .
P2 C31 C36 C35 -174.74(18) . .
C12 C13 N1 C14 -177.87(19) . .
C12 C13 N1 Fe1 4.1(3) . .
C15 C14 N1 C13 152.3(2) . .
C15 C14 N1 Fe1 -29.8(2) . .
C17 C16 P1 C22 -115.1(2) . .
C21 C16 P1 C22 61.1(2) . .
C17 C16 P1 C15 138.5(2) . .
C21 C16 P1 C15 -45.3(2) . .
C17 C16 P1 Fe1 29.2(2) . .
C21 C16 P1 Fe1 -154.57(17) . .
C23 C22 P1 C16 62.4(2) . .
C27 C22 P1 C16 -118.4(2) . .
C23 C22 P1 C15 169.94(19) . .
C27 C22 P1 C15 -10.8(2) . .
C23 C22 P1 Fe1 -79.3(2) . .
C27 C22 P1 Fe1 99.9(2) . .
C14 C15 P1 C16 -168.76(17) . .
C14 C15 P1 C22 87.89(19) . .
C14 C15 P1 Fe1 -42.95(17) . .
C32 C31 P2 C29 141.8(2) . .
C36 C31 P2 C29 -42.7(2) . .
C32 C31 P2 C30 38.6(2) . .
C36 C31 P2 C30 -145.87(19) . .
C32 C31 P2 Fe1 -87.3(2) . .
C36 C31 P2 Fe1 88.25(18) . .
C2 C1 S1 Fe1 -155.09(15) . .
C6 C1 S1 Fe1 28.1(2) . .
O1 C28 Fe1 N1 111(3) . .
O1 C28 Fe1 C7 30(3) . .
O1 C28 Fe1 P1 -166(3) . .
O1 C28 Fe1 S1 -64(3) . .
O1 C28 Fe1 P2 -16(3) . .
C13 N1 Fe1 C28 -92.20(18) . .
C14 N1 Fe1 C28 89.85(19) . .
C13 N1 Fe1 C7 -7.96(17) . .
C14 N1 Fe1 C7 174.10(18) . .
C13 N1 Fe1 P1 178.93(16) . .
C14 N1 Fe1 P1 0.99(16) . .
C13 N1 Fe1 S1 41.4(6) . .
C14 N1 Fe1 S1 -136.6(4) . .
C13 N1 Fe1 P2 77.77(16) . .
C14 N1 Fe1 P2 -100.17(17) . .
C8 C7 Fe1 C28 -75.7(2) . .
C12 C7 Fe1 C28 107.11(16) . .
C8 C7 Fe1 N1 -173.1(2) . .
C12 C7 Fe1 N1 9.79(15) . .
C8 C7 Fe1 P1 -147.71(18) . .
C12 C7 Fe1 P1 35.1(3) . .
C8 C7 Fe1 S1 12.2(2) . .
C12 C7 Fe1 S1 -165.00(15) . .
C8 C7 Fe1 P2 95.3(2) . .
C12 C7 Fe1 P2 -81.88(15) . .
C16 P1 Fe1 C28 37.98(11) . .
C22 P1 Fe1 C28 172.00(12) . .
C15 P1 Fe1 C28 -74.79(11) . .
C16 P1 Fe1 N1 134.59(10) . .
C22 P1 Fe1 N1 -91.39(11) . .
C15 P1 Fe1 N1 21.82(10) . .
C16 P1 Fe1 C7 109.4(3) . .
C22 P1 Fe1 C7 -116.6(3) . .
C15 P1 Fe1 C7 -3.4(3) . .
C16 P1 Fe1 S1 -50.12(9) . .
C22 P1 Fe1 S1 83.90(10) . .
C15 P1 Fe1 S1 -162.89(8) . .
C16 P1 Fe1 P2 -135.58(9) . .
C22 P1 Fe1 P2 -1.56(10) . .
C15 P1 Fe1 P2 111.65(8) . .
C1 S1 Fe1 C28 56.95(11) . .
C1 S1 Fe1 N1 -77.0(5) . .
C1 S1 Fe1 C7 -28.20(10) . .
C1 S1 Fe1 P1 146.18(8) . .
C1 S1 Fe1 P2 -113.65(8) . .
C29 P2 Fe1 C28 -98.3(4) . .
C30 P2 Fe1 C28 19.1(4) . .
C31 P2 Fe1 C28 138.7(4) . .
C29 P2 Fe1 N1 134.38(12) . .
C30 P2 Fe1 N1 -108.16(11) . .
C31 P2 Fe1 N1 11.44(11) . .
C29 P2 Fe1 C7 -144.07(13) . .
C30 P2 Fe1 C7 -26.61(12) . .
C31 P2 Fe1 C7 93.00(11) . .
C29 P2 Fe1 P1 50.59(11) . .
C30 P2 Fe1 P1 168.05(10) . .
C31 P2 Fe1 P1 -72.35(9) . .
C29 P2 Fe1 S1 -49.71(11) . .
C30 P2 Fe1 S1 67.75(10) . .
C31 P2 Fe1 S1 -172.64(9) . .
C40B C37 C38 C39 37.5(10) . .
C37 C38 C39 O2B 148.6(9) . 2_755
C37 C38 C39 C40A 148.6(9) . 2_755
C37 C38 C39 C40A -34.1(10) . .
C37 C38 C39 C38 21.6(12) . 2_755
O2B C39 C40A C40B -179(100) 2_755 .
C40A C39 C40A C40B -179(100) 2_755 .
C38 C39 C40A C40B -14.2(8) 2_755 .
C38 C39 C40A C40B 17.5(9) . .
C38 C37 C40B C40A -30.1(9) . .
C39 C40A C40B C37 8.0(10) . .
O3A C41A C42A C43A 14.0(8) . .
C41A C42A C43A C44A 13.6(7) . .
C42A C43A C44A O3A -36.4(6) . .
C42A C41A O3A C44A -39.5(6) . .
C43A C44A O3A C41A 47.3(6) . .
C43B C42B C41C C41B -34(2) . .
C48 C45 C46 C47 33.7(19) 2_756 .
O4 C45 C46 C47 -16.5(19) 2_756 .
C47 C45 C46 C47 -16.5(19) 2_756 .
O4 C45 C46 C48 -50.2(11) 2_756 2_756
C47 C45 C46 C48 -50.2(11) 2_756 2_756
C45 C46 C47 C48 26(2) . .
C48 C46 C47 C48 51(2) 2_756 .
C45 C46 C47 C45 81.4(11) . 2_756
C48 C46 C47 C45 107.0(17) 2_756 2_756
C45 C46 C47 C48 -25.6(13) . 2_756
C46 C47 C48 C45 79.5(17) . 2_756
C48 C47 C48 C45 127.8(10) 2_756 2_756
C45 C47 C48 O4 -100.6(16) 2_756 2_756
C46 C47 C48 O4 -21(3) . 2_756
C48 C47 C48 O4 27.2(18) 2_756 2_756
C45 C47 C48 C47 -100.6(16) 2_756 2_756
C46 C47 C48 C47 -21(3) . 2_756
C48 C47 C48 C47 27.2(18) 2_756 2_756
C45 C47 C48 C46 -51.3(13) 2_756 2_756
C46 C47 C48 C46 28(3) . 2_756
C48 C47 C48 C46 76.5(17) 2_756 2_756
C45 C47 C48 C48 -127.8(10) 2_756 2_756
C46 C47 C48 C48 -48.3(12) . 2_756
